data_7152783
loop_
_publ_author_name
'Das, Utpal'
'Tsai, Yi-Ling'
'Lin, Wenwei'

_publ_section_title
;
 An efficient organocatalytic enantioselective synthesis of
 spironitrocyclopropanes.
;
_journal_issue 1
_journal_name_full 'Organic &amp; biomolecular chemistry'
_journal_page_first 44
_journal_page_last 47
_journal_paper_doi 10.1039/c2ob26943k
_journal_volume 11
_journal_year 2013
_chemical_absolute_configuration ad
_chemical_formula_moiety 'C17 H12 Br N O4'
_chemical_formula_sum 'C17 H10 Br N O4'
_chemical_formula_weight 372.17
_chemical_name_systematic
;
?
;
_space_group_IT_number 4
_symmetry_cell_setting monoclinic
_symmetry_space_group_name_Hall 'P 2yb'
_symmetry_space_group_name_H-M 'P 1 21 1'
_atom_sites_solution_hydrogens geom
_atom_sites_solution_primary direct
_atom_sites_solution_secondary difmap
_audit_creation_method SHELXL-97
_cell_angle_alpha 90.00
_cell_angle_beta 93.833(3)
_cell_angle_gamma 90.00
_cell_formula_units_Z 2
_cell_length_a 9.2201(4)
_cell_length_b 5.4993(3)
_cell_length_c 14.8584(9)
_cell_measurement_reflns_used 0
_cell_measurement_temperature 200(2)
_cell_measurement_theta_max 0
_cell_measurement_theta_min 0
_cell_volume 751.70(7)
_computing_molecular_graphics 'Ortep-3 for Windows (Farrugia, 1997)'
_computing_publication_material 'WinGX publication routines (Farrugia, 1999)'
_computing_structure_refinement 'SHELXL-97 (Sheldrick, 1997)'
_computing_structure_solution 'SHELXS-86 (Sheldrick, 1986)'
_diffrn_ambient_temperature 200(2)
_diffrn_measured_fraction_theta_full 0.979
_diffrn_measured_fraction_theta_max 0.979
_diffrn_radiation_monochromator graphite
_diffrn_radiation_source 'fine-focus sealed tube'
_diffrn_radiation_type MoK\a
_diffrn_radiation_wavelength 0.71073
_diffrn_reflns_av_R_equivalents 0.0307
_diffrn_reflns_av_sigmaI/netI 0.0608
_diffrn_reflns_limit_h_max 10
_diffrn_reflns_limit_h_min -10
_diffrn_reflns_limit_k_max 6
_diffrn_reflns_limit_k_min -3
_diffrn_reflns_limit_l_max 17
_diffrn_reflns_limit_l_min -17
_diffrn_reflns_number 4284
_diffrn_reflns_theta_full 25.05
_diffrn_reflns_theta_max 25.05
_diffrn_reflns_theta_min 1.37
_exptl_absorpt_coefficient_mu 2.754
_exptl_absorpt_correction_T_max 0.8746
_exptl_absorpt_correction_T_min 0.2351
_exptl_absorpt_correction_type multi-scan
_exptl_crystal_colour colorless
_exptl_crystal_density_diffrn 1.644
_exptl_crystal_density_method 'not measured'
_exptl_crystal_description prism
_exptl_crystal_F_000 372
_exptl_crystal_size_max 0.74
_exptl_crystal_size_mid 0.12
_exptl_crystal_size_min 0.05
_refine_diff_density_max 0.289
_refine_diff_density_min -0.397
_refine_diff_density_rms 0.078
_refine_ls_abs_structure_details 'Flack H D (1983), Acta Cryst. A39, 876-881'
_refine_ls_abs_structure_Flack 0.020(15)
_refine_ls_extinction_method none
_refine_ls_goodness_of_fit_ref 0.964
_refine_ls_hydrogen_treatment constr
_refine_ls_matrix_type full
_refine_ls_number_parameters 208
_refine_ls_number_reflns 1915
_refine_ls_number_restraints 1
_refine_ls_restrained_S_all 0.964
_refine_ls_R_factor_all 0.0451
_refine_ls_R_factor_gt 0.0299
_refine_ls_shift/su_max 0.000
_refine_ls_shift/su_mean 0.000
_refine_ls_structure_factor_coef Fsqd
_refine_ls_weighting_details 'calc w=1/[\s^2^(Fo^2^)+(0.0000P)^2^+1.7054P] where P=(Fo^2^+2Fc^2^)/3'
_refine_ls_weighting_scheme calc
_refine_ls_wR_factor_gt 0.0564
_refine_ls_wR_factor_ref 0.0825
_reflns_number_gt 1594
_reflns_number_total 1915
_reflns_threshold_expression >2sigma(I)
_cod_data_source_file c2ob26943k.txt
_cod_data_source_block a13864
_cod_original_sg_symbol_H-M 'P 21'
_cod_database_code 7152783

loop_
_symmetry_equiv_pos_as_xyz
'x, y, z'
'-x, y+1/2, -z'

loop_
_atom_site_label
_atom_site_type_symbol
_atom_site_fract_x
_atom_site_fract_y
_atom_site_fract_z
_atom_site_U_iso_or_equiv
_atom_site_adp_type
_atom_site_occupancy
_atom_site_symmetry_multiplicity
_atom_site_calc_flag
_atom_site_refinement_flags
C1 C 0.3340(6) 0.4970(12) 0.5760(4) 0.0290(17) Uani 1 1 d .
C2 C 0.4462(6) 0.6566(11) 0.5717(4) 0.0284(15) Uani 1 1 d .
H2 H 0.4343 0.8005 0.5366 0.034 Uiso 1 1 calc R
C3 C 0.5785(6) 0.6079(14) 0.6190(3) 0.0283(15) Uani 1 1 d .
H3 H 0.6567 0.7197 0.6169 0.034 Uiso 1 1 calc R
C4 C 0.5959(6) 0.3959(11) 0.6691(3) 0.0214(13) Uani 1 1 d .
C5 C 0.4809(6) 0.2363(11) 0.6710(4) 0.0240(14) Uani 1 1 d .
H5 H 0.4924 0.0908 0.7052 0.029 Uiso 1 1 calc R
C6 C 0.3495(6) 0.2828(12) 0.6242(4) 0.0267(14) Uani 1 1 d .
H6 H 0.2715 0.1702 0.6251 0.032 Uiso 1 1 calc R
C7 C 0.7348(6) 0.3310(12) 0.7211(3) 0.0240(14) Uani 1 1 d .
H7 H 0.7580 0.1535 0.7191 0.029 Uiso 1 1 calc R
C8 C 0.8654(6) 0.4881(11) 0.7297(3) 0.0271(15) Uani 1 1 d .
H8 H 0.8562 0.6512 0.7001 0.033 Uiso 1 1 calc R
C9 C 0.7826(6) 0.4537(11) 0.8135(4) 0.0224(14) Uani 1 1 d .
C10 C 0.7008(6) 0.6608(11) 0.8498(4) 0.0257(15) Uani 1 1 d .
C11 C 0.7019(6) 0.6176(13) 0.9488(3) 0.0241(15) Uani 1 1 d .
C12 C 0.6384(7) 0.7616(13) 1.0122(4) 0.0336(16) Uani 1 1 d .
H12 H 0.5854 0.9047 0.9955 0.040 Uiso 1 1 calc R
C13 C 0.6566(7) 0.6846(13) 1.1013(4) 0.0391(18) Uani 1 1 d .
H13 H 0.6156 0.7784 1.1469 0.047 Uiso 1 1 calc R
C14 C 0.7324(7) 0.4760(14) 1.1255(4) 0.0399(19) Uani 1 1 d .
H14 H 0.7412 0.4286 1.1871 0.048 Uiso 1 1 calc R
C15 C 0.7964(6) 0.3330(13) 1.0616(4) 0.0312(15) Uani 1 1 d .
H15 H 0.8495 0.1900 1.0782 0.037 Uiso 1 1 calc R
C16 C 0.7789(6) 0.4096(11) 0.9727(3) 0.0241(14) Uani 1 1 d .
C17 C 0.8361(6) 0.2949(12) 0.8920(4) 0.0260(14) Uani 1 1 d .
N1 N 1.0099(6) 0.3712(13) 0.7296(3) 0.0369(15) Uani 1 1 d .
O1 O 1.0208(5) 0.1686(10) 0.6986(3) 0.0474(14) Uani 1 1 d .
O2 O 1.1126(4) 0.4927(9) 0.7598(3) 0.0512(16) Uani 1 1 d .
O3 O 0.6459(4) 0.8292(8) 0.8081(2) 0.0333(11) Uani 1 1 d .
O4 O 0.9091(4) 0.1142(10) 0.8884(2) 0.0395(13) Uani 1 1 d .
Br1 Br 0.15425(6) 0.56664(16) 0.51021(4) 0.0501(2) Uani 1 1 d .

loop_
_atom_site_aniso_label
_atom_site_aniso_U_11
_atom_site_aniso_U_22
_atom_site_aniso_U_33
_atom_site_aniso_U_23
_atom_site_aniso_U_13
_atom_site_aniso_U_12
C1 0.019(3) 0.042(5) 0.025(3) 0.000(3) -0.004(2) 0.009(3)
C2 0.037(4) 0.024(4) 0.023(3) 0.006(3) -0.002(3) 0.006(3)
C3 0.030(3) 0.029(4) 0.024(3) 0.007(3) -0.005(2) -0.001(3)
C4 0.027(3) 0.021(4) 0.016(3) 0.000(2) 0.000(2) 0.005(3)
C5 0.025(3) 0.023(4) 0.024(3) 0.003(3) -0.001(2) 0.001(3)
C6 0.023(3) 0.028(4) 0.029(3) 0.005(3) 0.005(3) 0.002(3)
C7 0.025(3) 0.024(4) 0.023(3) -0.003(3) 0.000(2) 0.000(3)
C8 0.025(3) 0.035(4) 0.020(3) -0.002(3) -0.006(2) 0.002(3)
C9 0.016(3) 0.027(4) 0.024(3) 0.002(3) -0.003(2) 0.003(3)
C10 0.018(3) 0.029(4) 0.028(3) -0.001(3) -0.006(3) -0.006(3)
C11 0.021(3) 0.029(5) 0.023(3) 0.003(3) 0.001(2) -0.003(3)
C12 0.037(4) 0.033(4) 0.031(3) 0.001(3) 0.003(3) -0.003(3)
C13 0.045(4) 0.044(5) 0.029(4) -0.008(3) 0.003(3) -0.006(4)
C14 0.050(4) 0.053(5) 0.016(3) 0.003(3) -0.004(3) -0.006(4)
C15 0.028(3) 0.036(4) 0.028(3) 0.005(3) -0.006(3) -0.006(3)
C16 0.020(3) 0.033(4) 0.019(3) 0.000(3) -0.003(2) -0.004(3)
C17 0.022(3) 0.030(4) 0.026(3) 0.000(3) -0.003(2) 0.000(3)
N1 0.027(3) 0.057(5) 0.027(3) 0.001(3) 0.003(2) 0.004(3)
O1 0.034(3) 0.062(4) 0.047(3) -0.004(3) 0.006(2) 0.011(2)
O2 0.027(2) 0.076(5) 0.049(3) -0.014(3) -0.004(2) -0.006(3)
O3 0.047(3) 0.024(3) 0.028(2) 0.005(2) -0.005(2) 0.006(2)
O4 0.037(2) 0.045(4) 0.036(2) 0.006(2) -0.0020(17) 0.019(3)
Br1 0.0290(3) 0.0664(5) 0.0528(4) 0.0169(5) -0.0121(3) 0.0072(5)

loop_
_atom_type_symbol
_atom_type_description
_atom_type_scat_dispersion_real
_atom_type_scat_dispersion_imag
_atom_type_scat_source
C C 0.0033 0.0016 'International Tables Vol C Tables 4.2.6.8 and 6.1.1.4'
H H 0.0000 0.0000 'International Tables Vol C Tables 4.2.6.8 and 6.1.1.4'
N N 0.0061 0.0033 'International Tables Vol C Tables 4.2.6.8 and 6.1.1.4'
O O 0.0106 0.0060 'International Tables Vol C Tables 4.2.6.8 and 6.1.1.4'
Br Br -0.2901 2.4595 'International Tables Vol C Tables 4.2.6.8 and 6.1.1.4'

loop_
_geom_angle_atom_site_label_1
_geom_angle_atom_site_label_2
_geom_angle_atom_site_label_3
_geom_angle
C2 C1 C6 121.4(5)
C2 C1 Br1 118.9(4)
C6 C1 Br1 119.6(5)
C1 C2 C3 119.7(5)
C1 C2 H2 120.2
C3 C2 H2 120.2
C4 C3 C2 120.0(6)
C4 C3 H3 120.0
C2 C3 H3 120.0
C5 C4 C3 118.9(5)
C5 C4 C7 118.1(5)
C3 C4 C7 122.9(5)
C6 C5 C4 121.5(6)
C6 C5 H5 119.2
C4 C5 H5 119.2
C5 C6 C1 118.5(6)
C5 C6 H6 120.8
C1 C6 H6 120.8
C8 C7 C4 124.7(5)
C8 C7 C9 59.6(4)
C4 C7 C9 122.1(5)
C8 C7 H7 113.4
C4 C7 H7 113.4
C9 C7 H7 113.4
N1 C8 C7 118.3(6)
N1 C8 C9 116.7(4)
C7 C8 C9 63.0(4)
N1 C8 H8 116.1
C7 C8 H8 116.1
C9 C8 H8 116.1
C10 C9 C17 108.0(5)
C10 C9 C8 119.9(5)
C17 C9 C8 123.3(5)
C10 C9 C7 121.9(4)
C17 C9 C7 119.0(5)
C8 C9 C7 57.4(3)
O3 C10 C11 127.2(6)
O3 C10 C9 127.3(5)
C11 C10 C9 105.5(5)
C16 C11 C12 122.0(5)
C16 C11 C10 110.8(5)
C12 C11 C10 127.1(6)
C11 C12 C13 116.3(6)
C11 C12 H12 121.9
C13 C12 H12 121.9
C14 C13 C12 121.9(7)
C14 C13 H13 119.0
C12 C13 H13 119.0
C13 C14 C15 121.5(6)
C13 C14 H14 119.3
C15 C14 H14 119.3
C16 C15 C14 116.8(6)
C16 C15 H15 121.6
C14 C15 H15 121.6
C11 C16 C15 121.5(6)
C11 C16 C17 110.4(5)
C15 C16 C17 128.1(6)
O4 C17 C16 128.1(5)
O4 C17 C9 126.6(5)
C16 C17 C9 105.2(5)
O1 N1 O2 124.2(6)
O1 N1 C8 119.8(5)
O2 N1 C8 116.0(6)

loop_
_geom_bond_atom_site_label_1
_geom_bond_atom_site_label_2
_geom_bond_distance
C1 C2 1.362(8)
C1 C6 1.381(8)
C1 Br1 1.905(5)
C2 C3 1.392(7)
C2 H2 0.9500
C3 C4 1.387(8)
C3 H3 0.9500
C4 C5 1.379(8)
C4 C7 1.493(7)
C5 C6 1.380(7)
C5 H5 0.9500
C6 H6 0.9500
C7 C8 1.481(8)
C7 C9 1.566(7)
C7 H7 1.0000
C8 N1 1.479(7)
C8 C9 1.515(8)
C8 H8 1.0000
C9 C10 1.487(8)
C9 C17 1.513(8)
C10 O3 1.207(6)
C10 C11 1.489(7)
C11 C16 1.381(9)
C11 C12 1.390(8)
C12 C13 1.390(8)
C12 H12 0.9500
C13 C14 1.378(9)
C13 H13 0.9500
C14 C15 1.394(9)
C14 H14 0.9500
C15 C16 1.386(7)
C15 H15 0.9500
C16 C17 1.483(8)
C17 O4 1.203(7)
N1 O1 1.212(7)
N1 O2 1.220(7)
